data_1556846
loop_
_publ_author_name
'Sperandio, C\'eline'
'Rodriguez, Jean'
'Quintard, Adrien'

_publ_section_title
;
 Development of copper-catalyzed enantioselective decarboxylative
 aldolization for the preparation of perfluorinated 1,3,5-triols featuring
 supramolecular recognition properties.
;
_journal_issue 6
_journal_name_full 'Chemical science'
_journal_page_first 1629
_journal_page_last 1635
_journal_paper_doi 10.1039/c9sc05196a
_journal_volume 11
_journal_year 2020
_chemical_absolute_configuration ad
_chemical_formula_moiety 'C11 H13 F9 O2'
_chemical_formula_sum 'C11 H13 F9 O2'
_chemical_formula_weight 348.21
_space_group_crystal_system orthorhombic
_space_group_IT_number 19
_space_group_name_Hall 'P 2ac 2ab'
_space_group_name_H-M_alt 'P 21 21 21'
_atom_sites_solution_hydrogens geom
_audit_creation_date 2019-06-17
_audit_creation_method
;
Olex2 1.2
(compiled 2018.05.29 svn.r3510 for OlexSys, GUI svn.r5506)
;
_audit_update_record
;
2019-07-08 deposited with the CCDC.	2019-12-17 downloaded from the CCDC.
;
_cell_angle_alpha 90
_cell_angle_beta 90
_cell_angle_gamma 90
_cell_formula_units_Z 4
_cell_length_a 5.60440(10)
_cell_length_b 9.5819(2)
_cell_length_c 26.4720(5)
_cell_measurement_reflns_used 13313
_cell_measurement_temperature 295
_cell_measurement_theta_max 70.9350
_cell_measurement_theta_min 4.8860
_cell_volume 1421.57(5)
_computing_cell_refinement 'CrysAlisPro 1.171.39.46 (Rigaku OD, 2018)'
_computing_data_collection 'CrysAlisPro 1.171.39.46 (Rigaku OD, 2018)'
_computing_data_reduction 'CrysAlisPro 1.171.39.46 (Rigaku OD, 2018)'
_computing_molecular_graphics 'Olex2 (Dolomanov et al., 2009)'
_computing_publication_material 'Olex2 (Dolomanov et al., 2009)'
_computing_structure_refinement 'ShelXL (Sheldrick, 2015)'
_computing_structure_solution 'SHELXT 2014/5 (Sheldrick, 2014)'
_diffrn_ambient_temperature 295
_diffrn_detector 'CCD plate'
_diffrn_detector_area_resol_mean 5.3048
_diffrn_detector_type AtlasS2
_diffrn_measured_fraction_theta_full 1.000
_diffrn_measured_fraction_theta_max 0.951
_diffrn_measurement_details
;
List of Runs (angles in degrees, time in seconds):

  # Type    Start    End  Width  t~exp~   \w     \q     \k     \f   Frames
#--------------------------------------------------------------------------
  1  \w   -117.00  -8.00   1.00    1.00    --  -41.07 -77.00-180.00  109
  2  \w   -115.00 -17.00   1.00    1.00    --  -41.07 -38.00-120.00   98
  3  \w     28.00 117.00   1.00   10.00    --  101.41-125.00  60.00   89
  4  \w     73.00 178.00   1.00   10.00    --  101.41  30.00 120.00  105
  5  \w     28.00 117.00   1.00   10.00    --  101.41-125.00-180.00   89
  6  \w     94.00 175.00   1.00   10.00    --  101.41 125.00  90.00   81
  7  \w     28.00 127.00   1.00   10.00    --  101.41 -45.00-180.00   99
  8  \w   -117.00  -8.00   1.00    1.00    --  -41.07 -77.00  30.00  109
  9  \w     23.00  97.00   1.00    1.00    --   41.07-125.00-120.00   74
 10  \w     72.00 174.00   1.00   10.00    --  101.41  61.00-150.00  102
 11  \w     72.00 174.00   1.00   10.00    --  101.41  61.00  30.00  102
 12  \w     76.00 174.00   1.00   10.00    --  101.41  45.00 -90.00   98
 13  \w     76.00 174.00   1.00   10.00    --  101.41  45.00 -30.00   98
 14  \w   -113.00 -13.00   1.00    1.00    --  -41.07 -57.00  90.00  100
 15  \w      1.00  82.00   1.00    1.00    --   41.07 -99.00  30.00   81
 16  \w     69.00 178.00   1.00   10.00    --  101.41  77.00 150.00  109
 17  \w     94.00 175.00   1.00   10.00    --  101.41 125.00-150.00   81
 18  \w     72.00 174.00   1.00   10.00    --  101.41  61.00   0.00  102
 19  \w     19.00 109.00   1.00   10.00    --  101.41 -94.00-150.00   90
 20  \w      8.00 117.00   1.00    1.00    --   41.07  77.00 -30.00  109
 21  \w      1.00  82.00   1.00    1.00    --   41.07 -99.00 -60.00   81
 22  \w     72.00 174.00   1.00   10.00    --  101.41  61.00  60.00  102
 23  \w     72.00 174.00   1.00   10.00    --  101.41  61.00 120.00  102
 24  \w     69.00 101.00   1.00   10.00    --  101.41  77.00-180.00   32
 25  \w     69.00 178.00   1.00   10.00    --  101.41  77.00 -90.00  109
;
_diffrn_measurement_device 'four-circle diffractometer'
_diffrn_measurement_device_type 'SuperNova, Dual, Cu at home/near, AtlasS2'
_diffrn_measurement_method '\w scans'
_diffrn_orient_matrix_type 'CrysAlisPro convention (1999,Acta A55,543-557)'
_diffrn_orient_matrix_UB_11 -0.0700226000
_diffrn_orient_matrix_UB_12 -0.1551270000
_diffrn_orient_matrix_UB_13 -0.0040102000
_diffrn_orient_matrix_UB_21 -0.0030974000
_diffrn_orient_matrix_UB_22 0.0118252000
_diffrn_orient_matrix_UB_23 -0.0580147000
_diffrn_orient_matrix_UB_31 0.2658026000
_diffrn_orient_matrix_UB_32 -0.0407487000
_diffrn_orient_matrix_UB_33 -0.0017169000
_diffrn_radiation_monochromator mirror
_diffrn_radiation_probe x-ray
_diffrn_radiation_type CuK\a
_diffrn_radiation_wavelength 1.54184
_diffrn_reflns_av_R_equivalents 0.0446
_diffrn_reflns_av_unetI/netI 0.0176
_diffrn_reflns_Laue_measured_fraction_full 1.000
_diffrn_reflns_Laue_measured_fraction_max 0.951
_diffrn_reflns_limit_h_max 6
_diffrn_reflns_limit_h_min -6
_diffrn_reflns_limit_k_max 11
_diffrn_reflns_limit_k_min -11
_diffrn_reflns_limit_l_max 32
_diffrn_reflns_limit_l_min -32
_diffrn_reflns_number 19917
_diffrn_reflns_point_group_measured_fraction_full 1.000
_diffrn_reflns_point_group_measured_fraction_max 0.946
_diffrn_reflns_theta_full 67.684
_diffrn_reflns_theta_max 75.062
_diffrn_reflns_theta_min 3.339
_diffrn_source 'micro-focus sealed X-ray tube'
_diffrn_source_type 'SuperNova (Cu) X-ray Source'
_exptl_absorpt_coefficient_mu 1.713
_exptl_absorpt_correction_T_max 1.00000
_exptl_absorpt_correction_T_min 0.73242
_exptl_absorpt_correction_type multi-scan
_exptl_absorpt_process_details
;
CrysAlisPro 1.171.39.46 (Rigaku Oxford Diffraction, 2018)
Empirical absorption correction using spherical harmonics,
 implemented in SCALE3 ABSPACK scaling algorithm.
;
_exptl_crystal_colour colourless
_exptl_crystal_colour_primary colourless
_exptl_crystal_density_diffrn 1.627
_exptl_crystal_description plate
_exptl_crystal_F_000 704
_exptl_crystal_size_max 0.3
_exptl_crystal_size_mid 0.3
_exptl_crystal_size_min 0.08
_refine_diff_density_max 0.268
_refine_diff_density_min -0.214
_refine_diff_density_rms 0.057
_refine_ls_abs_structure_details
;
 Flack x determined using 1006 quotients [(I+)-(I-)]/[(I+)+(I-)]
 (Parsons, Flack and Wagner, Acta Cryst. B69 (2013) 249-259).
;
_refine_ls_abs_structure_Flack -0.01(6)
_refine_ls_extinction_method none
_refine_ls_goodness_of_fit_ref 1.064
_refine_ls_hydrogen_treatment constr
_refine_ls_matrix_type full
_refine_ls_number_parameters 203
_refine_ls_number_reflns 2746
_refine_ls_number_restraints 0
_refine_ls_restrained_S_all 1.064
_refine_ls_R_factor_all 0.0508
_refine_ls_R_factor_gt 0.0493
_refine_ls_shift/su_max 0.000
_refine_ls_shift/su_mean 0.000
_refine_ls_structure_factor_coef Fsqd
_refine_ls_weighting_details 'w=1/[\s^2^(Fo^2^)+(0.0878P)^2^+0.3453P] where P=(Fo^2^+2Fc^2^)/3'
_refine_ls_weighting_scheme calc
_refine_ls_wR_factor_gt 0.1393
_refine_ls_wR_factor_ref 0.1416
_reflns_Friedel_coverage 0.682
_reflns_Friedel_fraction_full 1.000
_reflns_Friedel_fraction_max 0.938
_reflns_number_gt 2630
_reflns_number_total 2746
_reflns_threshold_expression 'I > 2\s(I)'
_cod_data_source_file c9sc05196a2.cif
_cod_data_source_block cs854
_cod_depositor_comments
;Adding full bibliography for 1556846--1556847.cif.

 Adding full bibliography for 1556846--1556847.cif.
;
_cod_database_code 1556846
_shelx_shelxl_version_number 2016/4
_shelx_space_group_comment
;
The symmetry employed for this shelxl refinement is uniquely defined
by the following loop, which should always be used as a source of
symmetry information in preference to the above space-group names.
They are only intended as comments.
;
_shelx_estimated_absorpt_t_max 0.875
_shelx_estimated_absorpt_t_min 0.628
_reflns_odcompleteness_completeness 99.93
_reflns_odcompleteness_iscentric 1
_reflns_odcompleteness_theta 64.99
_olex2_refinement_description
;
1. Fixed Uiso
 At 1.2 times of:
  All C(H) groups, All C(H,H) groups
 At 1.5 times of:
  All C(H,H,H) groups, All O(H) groups
2.a Ternary CH refined with riding coordinates:
 C4(H4)
2.b Secondary CH2 refined with riding coordinates:
 C3(H3A,H3B)
2.c Idealised Me refined as rotating group:
 C9(H9A,H9B,H9C), C10(H10A,H10B,H10C), C11(H11A,H11B,H11C)
2.d Idealised tetrahedral OH refined as rotating group:
 O2(H2)
;
_olex2_submission_special_instructions 'No special instructions were received'
_oxdiff_exptl_absorpt_empirical_details
;
Empirical correction (ABSPACK) includes:
- Absorption correction using spherical harmonics
- Frame scaling
- Detector area scaling
;
_oxdiff_exptl_absorpt_empirical_full_max 3.432
_oxdiff_exptl_absorpt_empirical_full_min 0.338

loop_
_space_group_symop_operation_xyz
'x, y, z'
'-x+1/2, -y, z+1/2'
'-x, y+1/2, -z+1/2'
'x+1/2, -y+1/2, -z'

loop_
_atom_site_label
_atom_site_type_symbol
_atom_site_fract_x
_atom_site_fract_y
_atom_site_fract_z
_atom_site_U_iso_or_equiv
_atom_site_adp_type
_atom_site_occupancy
_atom_site_site_symmetry_order
_atom_site_calc_flag
_atom_site_refinement_flags_posn
F1 F 0.8629(3) 0.5102(3) 0.51030(8) 0.0628(6) Uani 1 1 d .
F2 F 0.6046(5) 0.6754(2) 0.49805(8) 0.0627(6) Uani 1 1 d .
F3 F 0.3099(4) 0.5222(4) 0.56901(9) 0.0870(9) Uani 1 1 d .
F4 F 0.6378(7) 0.4122(2) 0.58771(8) 0.0813(8) Uani 1 1 d .
F5 F 0.8545(6) 0.6785(4) 0.59565(12) 0.1030(11) Uani 1 1 d .
F6 F 0.5024(8) 0.7650(3) 0.59036(11) 0.1079(13) Uani 1 1 d .
F7 F 0.3678(10) 0.5966(7) 0.66797(14) 0.172(3) Uani 1 1 d .
F8 F 0.7245(13) 0.5319(4) 0.67593(12) 0.175(3) Uani 1 1 d .
F9 F 0.6357(7) 0.7412(3) 0.68456(11) 0.1038(11) Uani 1 1 d .
O1 O 0.2047(4) 0.4020(4) 0.39220(10) 0.0669(7) Uani 1 1 d .
O2 O 0.5210(6) 0.3082(3) 0.48975(10) 0.0662(7) Uani 1 1 d .
H2 H 0.390132 0.273155 0.495282 0.099 Uiso 1 1 calc GR
C1 C 0.5148(6) 0.3851(4) 0.32969(12) 0.0539(8) Uani 1 1 d .
C2 C 0.4134(5) 0.4160(4) 0.38229(11) 0.0460(7) Uani 1 1 d .
C3 C 0.5848(5) 0.4704(4) 0.42198(11) 0.0490(7) Uani 1 1 d .
H3A H 0.611386 0.569221 0.416461 0.059 Uiso 1 1 calc R
H3B H 0.736798 0.422993 0.418429 0.059 Uiso 1 1 calc R
C4 C 0.4912(6) 0.4484(3) 0.47515(11) 0.0455(7) Uani 1 1 d .
H4 H 0.321316 0.472447 0.476288 0.055 Uiso 1 1 calc R
C5 C 0.6272(5) 0.5400(3) 0.51209(11) 0.0415(6) Uani 1 1 d .
C6 C 0.5476(6) 0.5287(4) 0.56783(11) 0.0473(7) Uani 1 1 d .
C7 C 0.6247(7) 0.6519(4) 0.60230(14) 0.0553(8) Uani 1 1 d .
C8 C 0.5868(11) 0.6288(5) 0.65892(15) 0.0764(13) Uani 1 1 d .
C9 C 0.3106(8) 0.3607(7) 0.29279(17) 0.0863(16) Uani 1 1 d .
H9A H 0.207411 0.289138 0.305733 0.129 Uiso 1 1 calc GR
H9B H 0.373875 0.331960 0.260736 0.129 Uiso 1 1 calc GR
H9C H 0.221708 0.445557 0.288638 0.129 Uiso 1 1 calc GR
C10 C 0.6716(9) 0.5048(5) 0.31254(15) 0.0717(11) Uani 1 1 d .
H10A H 0.583254 0.590453 0.314360 0.108 Uiso 1 1 calc GR
H10B H 0.721763 0.488964 0.278337 0.108 Uiso 1 1 calc GR
H10C H 0.809137 0.510726 0.334040 0.108 Uiso 1 1 calc GR
C11 C 0.6627(8) 0.2513(5) 0.33408(19) 0.0746(11) Uani 1 1 d .
H11A H 0.794770 0.266947 0.356466 0.112 Uiso 1 1 calc GR
H11B H 0.721472 0.225410 0.301328 0.112 Uiso 1 1 calc GR
H11C H 0.564603 0.177567 0.347199 0.112 Uiso 1 1 calc GR

loop_
_atom_site_aniso_label
_atom_site_aniso_U_11
_atom_site_aniso_U_22
_atom_site_aniso_U_33
_atom_site_aniso_U_23
_atom_site_aniso_U_13
_atom_site_aniso_U_12
F1 0.0335(9) 0.0930(16) 0.0619(11) -0.0156(11) -0.0025(8) 0.0034(9)
F2 0.0873(16) 0.0471(9) 0.0538(10) 0.0065(8) -0.0028(10) -0.0020(10)
F3 0.0466(12) 0.154(3) 0.0602(12) -0.0241(15) 0.0121(9) -0.0243(15)
F4 0.136(3) 0.0546(11) 0.0528(11) 0.0071(9) -0.0087(14) 0.0076(14)
F5 0.0742(17) 0.145(3) 0.0903(19) -0.0467(19) 0.0075(15) -0.0415(19)
F6 0.175(4) 0.0735(16) 0.0756(16) -0.0142(13) -0.025(2) 0.049(2)
F7 0.169(4) 0.271(6) 0.075(2) -0.057(3) 0.054(2) -0.107(4)
F8 0.340(8) 0.127(3) 0.0583(17) -0.0093(17) -0.054(3) 0.098(4)
F9 0.142(3) 0.104(2) 0.0651(14) -0.0350(15) -0.0082(17) 0.000(2)
O1 0.0368(12) 0.107(2) 0.0572(13) -0.0081(14) -0.0001(10) -0.0074(13)
O2 0.0856(19) 0.0524(13) 0.0606(14) 0.0024(11) -0.0075(14) -0.0125(13)
C1 0.0404(16) 0.075(2) 0.0462(15) -0.0079(15) -0.0016(13) 0.0028(15)
C2 0.0360(15) 0.0564(16) 0.0454(14) 0.0010(13) -0.0027(12) -0.0010(13)
C3 0.0396(15) 0.0633(18) 0.0440(15) -0.0026(14) 0.0000(12) -0.0078(14)
C4 0.0389(15) 0.0546(16) 0.0431(14) 0.0004(12) -0.0009(12) -0.0031(13)
C5 0.0346(14) 0.0451(14) 0.0448(14) 0.0014(12) 0.0013(11) 0.0024(11)
C6 0.0425(15) 0.0545(16) 0.0449(15) 0.0017(13) -0.0009(12) -0.0051(14)
C7 0.056(2) 0.0592(18) 0.0513(17) -0.0073(14) -0.0034(15) 0.0052(16)
C8 0.099(4) 0.080(3) 0.0502(19) -0.0118(18) -0.006(2) 0.002(2)
C9 0.051(2) 0.153(5) 0.055(2) -0.030(3) -0.0087(18) 0.009(3)
C10 0.070(2) 0.092(3) 0.0534(19) 0.0065(19) 0.0124(18) 0.000(2)
C11 0.060(2) 0.077(2) 0.086(3) -0.022(2) 0.003(2) 0.006(2)

loop_
_atom_type_symbol
_atom_type_description
_atom_type_scat_dispersion_real
_atom_type_scat_dispersion_imag
_atom_type_scat_source
C C 0.0181 0.0091 'International Tables Vol C Tables 4.2.6.8 and 6.1.1.4'
H H 0.0000 0.0000 'International Tables Vol C Tables 4.2.6.8 and 6.1.1.4'
F F 0.0727 0.0534 'International Tables Vol C Tables 4.2.6.8 and 6.1.1.4'
O O 0.0492 0.0322 'International Tables Vol C Tables 4.2.6.8 and 6.1.1.4'

loop_
_geom_angle_atom_site_label_1
_geom_angle_atom_site_label_2
_geom_angle_atom_site_label_3
_geom_angle
C4 O2 H2 109.5
C9 C1 C2 109.5(3)
C9 C1 C11 109.1(4)
C10 C1 C2 109.9(3)
C10 C1 C9 111.1(4)
C10 C1 C11 110.0(4)
C11 C1 C2 107.1(3)
O1 C2 C1 122.4(3)
O1 C2 C3 120.1(3)
C3 C2 C1 117.5(3)
C2 C3 H3A 109.2
C2 C3 H3B 109.2
C2 C3 C4 112.1(3)
H3A C3 H3B 107.9
C4 C3 H3A 109.2
C4 C3 H3B 109.2
O2 C4 C3 110.3(3)
O2 C4 H4 109.4
O2 C4 C5 108.4(2)
C3 C4 H4 109.4
C3 C4 C5 110.1(2)
C5 C4 H4 109.4
F1 C5 F2 106.5(3)
F1 C5 C4 110.2(2)
F1 C5 C6 107.5(2)
F2 C5 C4 109.2(2)
F2 C5 C6 107.5(2)
C4 C5 C6 115.4(2)
F3 C6 C5 108.3(3)
F3 C6 C7 107.4(3)
F4 C6 F3 109.2(3)
F4 C6 C5 109.0(3)
F4 C6 C7 107.4(3)
C5 C6 C7 115.3(3)
F5 C7 C6 109.8(3)
F5 C7 C8 107.0(4)
F6 C7 F5 108.3(4)
F6 C7 C6 109.8(3)
F6 C7 C8 106.3(3)
C8 C7 C6 115.3(3)
F7 C8 F8 109.4(6)
F7 C8 F9 107.6(5)
F7 C8 C7 110.4(4)
F8 C8 F9 106.7(4)
F8 C8 C7 111.3(4)
F9 C8 C7 111.2(4)
C1 C9 H9A 109.5
C1 C9 H9B 109.5
C1 C9 H9C 109.5
H9A C9 H9B 109.5
H9A C9 H9C 109.5
H9B C9 H9C 109.5
C1 C10 H10A 109.5
C1 C10 H10B 109.5
C1 C10 H10C 109.5
H10A C10 H10B 109.5
H10A C10 H10C 109.5
H10B C10 H10C 109.5
C1 C11 H11A 109.5
C1 C11 H11B 109.5
C1 C11 H11C 109.5
H11A C11 H11B 109.5
H11A C11 H11C 109.5
H11B C11 H11C 109.5

loop_
_geom_bond_atom_site_label_1
_geom_bond_atom_site_label_2
_geom_bond_distance
F1 C5 1.352(4)
F2 C5 1.355(4)
F3 C6 1.334(4)
F4 C6 1.334(4)
F5 C7 1.325(5)
F6 C7 1.321(5)
F7 C8 1.288(7)
F8 C8 1.289(6)
F9 C8 1.302(5)
O1 C2 1.206(4)
O2 H2 0.8200
O2 C4 1.408(4)
C1 C2 1.533(4)
C1 C9 1.523(5)
C1 C10 1.515(6)
C1 C11 1.531(6)
C2 C3 1.516(4)
C3 H3A 0.9700
C3 H3B 0.9700
C3 C4 1.517(4)
C4 H4 0.9800
C4 C5 1.519(4)
C5 C6 1.545(4)
C6 C7 1.553(5)
C7 C8 1.530(5)
C9 H9A 0.9600
C9 H9B 0.9600
C9 H9C 0.9600
C10 H10A 0.9600
C10 H10B 0.9600
C10 H10C 0.9600
C11 H11A 0.9600
C11 H11B 0.9600
C11 H11C 0.9600

loop_
_geom_torsion_atom_site_label_1
_geom_torsion_atom_site_label_2
_geom_torsion_atom_site_label_3
_geom_torsion_atom_site_label_4
_geom_torsion
F1 C5 C6 F3 -164.4(3)
F1 C5 C6 F4 -45.6(3)
F1 C5 C6 C7 75.2(3)
F2 C5 C6 F3 81.3(3)
F2 C5 C6 F4 -159.9(3)
F2 C5 C6 C7 -39.1(4)
F3 C6 C7 F5 -169.1(3)
F3 C6 C7 F6 -50.1(4)
F3 C6 C7 C8 69.9(4)
F4 C6 C7 F5 73.5(4)
F4 C6 C7 F6 -167.6(4)
F4 C6 C7 C8 -47.5(5)
F5 C7 C8 F7 -177.4(5)
F5 C7 C8 F8 -55.6(6)
F5 C7 C8 F9 63.3(5)
F6 C7 C8 F7 67.0(5)
F6 C7 C8 F8 -171.2(5)
F6 C7 C8 F9 -52.4(6)
O1 C2 C3 C4 22.3(5)
O2 C4 C5 F1 62.1(3)
O2 C4 C5 F2 178.8(3)
O2 C4 C5 C6 -59.9(3)
C1 C2 C3 C4 -159.6(3)
C2 C3 C4 O2 77.2(4)
C2 C3 C4 C5 -163.3(3)
C3 C4 C5 F1 -58.5(3)
C3 C4 C5 F2 58.1(3)
C3 C4 C5 C6 179.4(3)
C4 C5 C6 F3 -40.9(4)
C4 C5 C6 F4 77.9(3)
C4 C5 C6 C7 -161.3(3)
C5 C6 C7 F5 -48.3(4)
C5 C6 C7 F6 70.7(4)
C5 C6 C7 C8 -169.3(3)
C6 C7 C8 F7 -54.9(6)
C6 C7 C8 F8 66.9(6)
C6 C7 C8 F9 -174.3(4)
C9 C1 C2 O1 9.5(6)
C9 C1 C2 C3 -168.5(4)
C10 C1 C2 O1 131.8(4)
C10 C1 C2 C3 -46.2(4)
C11 C1 C2 O1 -108.6(4)
C11 C1 C2 C3 73.3(4)
